data_4100920
loop_
_publ_author_name
' Kimihisa Yamamoto '

_publ_section_title
;
Supplementary Information of X-ray Crystal Analysis of HAM4
;
_journal_name_full 'Journal of the American Chemical Society'
_journal_year 2005
_chemical_formula_sum 'C49 H74 Cl2 Cu2 F12 P6 Sb2'
_chemical_formula_weight 1518.38
_space_group_IT_number 14
_symmetry_cell_setting monoclinic
_symmetry_space_group_name_Hall '-P 2yn'
_symmetry_space_group_name_H-M 'P 1 21/n 1'
_cell_angle_alpha 90.00
_cell_angle_beta 91.634(3)
_cell_angle_gamma 90.00
_cell_formula_units_Z 5
_cell_length_a 11.8917(16)
_cell_length_b 12.1007(17)
_cell_length_c 42.690(6)
_cell_measurement_temperature 100(2)
_cell_volume 6140.5(15)
_diffrn_ambient_temperature 100(2)
_exptl_crystal_density_diffrn 2.053
_cod_depositor_comments
;
The following automatic conversions were performed:
'_symmetry_cell_setting' value 'Monoclinic' changed to 'monoclinic'
according to '/home/saulius/struct/CIF-dictionaries/cif_core.dic'
dictionary named 'cif_core.dic' version 2.4.1 from 2010-06-29.

Automatic conversion script
Id: cif_fix_enum 1527 2010-12-29 10:47:43Z saulius 
;
_cod_original_sg_symbol_H-M 'P 21/n'
_cod_database_code 4100920

loop_
_symmetry_equiv_pos_as_xyz
'x, y, z'
'-x+1/2, y+1/2, -z+1/2'
'-x, -y, -z'
'x-1/2, -y-1/2, z-1/2'

loop_
_atom_site_label
_atom_site_type_symbol
_atom_site_fract_x
_atom_site_fract_y
_atom_site_fract_z
_atom_site_U_iso_or_equiv
_atom_site_adp_type
_atom_site_occupancy
_atom_site_symmetry_multiplicity
_atom_site_calc_flag
_atom_site_refinement_flags
_atom_site_disorder_assembly
_atom_site_disorder_group
Cu1 Cu 0.27616(8) 0.87730(9) 0.37628(2) 0.0112(3) Uani 1 1 d . . .
Cu2 Cu 0.13285(9) 0.73511(9) 0.35318(2) 0.0122(3) Uani 1 1 d . . .
P1 P 0.08805(19) 0.8902(2) 0.37856(5) 0.0124(5) Uani 1 1 d . . .
P2 P 0.31917(19) 0.7199(2) 0.35079(5) 0.0127(6) Uani 1 1 d . . .
P3 P 0.0120(2) 0.7946(2) 0.31438(5) 0.0150(6) Uani 1 1 d . . .
P4 P 0.27785(19) 0.9113(2) 0.42908(5) 0.0138(6) Uani 1 1 d . . .
P5 P 0.3979(2) 0.9614(2) 0.34342(5) 0.0148(6) Uani 1 1 d . . .
P6 P 0.1348(2) 0.5594(2) 0.37311(6) 0.0178(6) Uani 1 1 d . . .
C1 C -0.0058(7) 0.9746(8) 0.35455(19) 0.012(2) Uani 1 1 d . . .
C2 C -0.0235(7) 0.9376(8) 0.32343(19) 0.014(2) Uani 1 1 d . . .
C3 C -0.0804(7) 1.0079(7) 0.3023(2) 0.014(2) Uani 1 1 d . . .
H3 H -0.0921 0.9868 0.2810 0.017 Uiso 1 1 calc R . .
C4 C -0.1195(7) 1.1085(8) 0.3129(2) 0.019(2) Uani 1 1 d . . .
H4 H -0.1565 1.1568 0.2984 0.022 Uiso 1 1 calc R . .
C5 C -0.1068(7) 1.1403(8) 0.3430(2) 0.018(2) Uani 1 1 d . . .
H5 H -0.1387 1.2081 0.3496 0.022 Uiso 1 1 calc R . .
C6 C -0.0482(7) 1.0755(8) 0.3643(2) 0.016(2) Uani 1 1 d . . .
H6 H -0.0369 1.0994 0.3853 0.019 Uiso 1 1 calc R . .
C7 C 0.0460(7) 0.8968(7) 0.41817(18) 0.010(2) Uani 1 1 d . . .
C8 C 0.1339(7) 0.8879(7) 0.44167(19) 0.013(2) Uani 1 1 d . . .
C9 C 0.1056(8) 0.8731(7) 0.4727(2) 0.019(2) Uani 1 1 d . . .
H9 H 0.1635 0.8668 0.4884 0.023 Uiso 1 1 calc R . .
C10 C -0.0078(8) 0.8674(8) 0.4812(2) 0.024(2) Uani 1 1 d . . .
H10 H -0.0263 0.8556 0.5025 0.028 Uiso 1 1 calc R . .
C11 C -0.0926(8) 0.8791(7) 0.4582(2) 0.018(2) Uani 1 1 d . . .
H11 H -0.1692 0.8767 0.4639 0.021 Uiso 1 1 calc R . .
C12 C -0.0659(7) 0.8940(7) 0.42773(19) 0.015(2) Uani 1 1 d . . .
H12 H -0.1248 0.9027 0.4124 0.018 Uiso 1 1 calc R . .
C13 C 0.4031(7) 0.7521(8) 0.31776(19) 0.013(2) Uani 1 1 d . . .
C14 C 0.4210(7) 0.8649(7) 0.31117(19) 0.012(2) Uani 1 1 d . . .
C15 C 0.4697(7) 0.8924(8) 0.28337(19) 0.017(2) Uani 1 1 d . . .
H15 H 0.4833 0.9682 0.2791 0.021 Uiso 1 1 calc R . .
C16 C 0.4995(7) 0.8149(8) 0.2615(2) 0.018(2) Uani 1 1 d . . .
H16 H 0.5302 0.8371 0.2422 0.022 Uiso 1 1 calc R . .
C17 C 0.4838(7) 0.7028(8) 0.2682(2) 0.019(2) Uani 1 1 d . . .
H17 H 0.5061 0.6480 0.2537 0.023 Uiso 1 1 calc R . .
C18 C 0.4354(7) 0.6720(8) 0.2963(2) 0.018(2) Uani 1 1 d . . .
H18 H 0.4242 0.5960 0.3008 0.021 Uiso 1 1 calc R . .
C19 C 0.3652(7) 0.5926(8) 0.36874(19) 0.016(2) Uani 1 1 d . . .
C20 C 0.2814(7) 0.5282(7) 0.3833(2) 0.016(2) Uani 1 1 d . . .
C21 C 0.3159(8) 0.4400(7) 0.4020(2) 0.019(2) Uani 1 1 d . . .
H21 H 0.2614 0.3977 0.4125 0.022 Uiso 1 1 calc R . .
C22 C 0.4292(8) 0.4126(8) 0.4054(2) 0.021(2) Uani 1 1 d . . .
H22 H 0.4513 0.3527 0.4186 0.026 Uiso 1 1 calc R . .
C23 C 0.5105(8) 0.4723(8) 0.3898(2) 0.023(2) Uani 1 1 d . . .
H23 H 0.5876 0.4520 0.3917 0.027 Uiso 1 1 calc R . .
C24 C 0.4772(8) 0.5620(8) 0.37148(19) 0.018(2) Uani 1 1 d . . .
H24 H 0.5321 0.6029 0.3607 0.021 Uiso 1 1 calc R . .
C25 C -0.1243(7) 0.7210(8) 0.3196(2) 0.018(2) Uani 1 1 d . . .
H25 H -0.1088 0.6399 0.3182 0.021 Uiso 1 1 calc R . .
C26 C -0.1681(7) 0.7440(8) 0.3524(2) 0.022(2) Uani 1 1 d . . .
H26A H -0.1921 0.8212 0.3538 0.033 Uiso 1 1 calc R . .
H26B H -0.1080 0.7299 0.3681 0.033 Uiso 1 1 calc R . .
H26C H -0.2321 0.6954 0.3563 0.033 Uiso 1 1 calc R . .
C27 C -0.2144(8) 0.7488(8) 0.2940(2) 0.028(3) Uani 1 1 d . . .
H27A H -0.2830 0.7064 0.2978 0.043 Uiso 1 1 calc R . .
H27B H -0.1860 0.7296 0.2734 0.043 Uiso 1 1 calc R . .
H27C H -0.2315 0.8280 0.2946 0.043 Uiso 1 1 calc R . .
C28 C 0.0369(8) 0.7917(7) 0.2721(2) 0.020(2) Uani 1 1 d . . .
H28 H -0.0297 0.8265 0.2612 0.024 Uiso 1 1 calc R . .
C29 C 0.1403(8) 0.8594(9) 0.2640(2) 0.034(3) Uani 1 1 d . . .
H29A H 0.2045 0.8362 0.2774 0.050 Uiso 1 1 calc R . .
H29B H 0.1251 0.9380 0.2675 0.050 Uiso 1 1 calc R . .
H29C H 0.1579 0.8476 0.2420 0.050 Uiso 1 1 calc R . .
C30 C 0.0448(9) 0.6716(9) 0.2604(2) 0.041(3) Uani 1 1 d . . .
H30A H 0.0501 0.6712 0.2376 0.061 Uiso 1 1 calc R . .
H30B H -0.0225 0.6308 0.2664 0.061 Uiso 1 1 calc R . .
H30C H 0.1117 0.6364 0.2699 0.061 Uiso 1 1 calc R . .
C31 C 0.2958(8) 1.0630(7) 0.4359(2) 0.019(2) Uani 1 1 d . . .
H31 H 0.3684 1.0859 0.4266 0.023 Uiso 1 1 calc R . .
C32 C 0.3011(9) 1.0938(9) 0.4711(2) 0.034(3) Uani 1 1 d . . .
H32A H 0.3007 1.1744 0.4732 0.051 Uiso 1 1 calc R . .
H32B H 0.3702 1.0639 0.4808 0.051 Uiso 1 1 calc R . .
H32C H 0.2357 1.0627 0.4814 0.051 Uiso 1 1 calc R . .
C33 C 0.2022(8) 1.1307(7) 0.4204(2) 0.020(2) Uani 1 1 d . . .
H33A H 0.1329 1.1216 0.4320 0.030 Uiso 1 1 calc R . .
H33B H 0.1896 1.1054 0.3987 0.030 Uiso 1 1 calc R . .
H33C H 0.2237 1.2089 0.4203 0.030 Uiso 1 1 calc R . .
C34 C 0.3715(7) 0.8415(8) 0.4578(2) 0.017(2) Uani 1 1 d . . .
H34 H 0.3458 0.8610 0.4792 0.020 Uiso 1 1 calc R . .
C35 C 0.4936(8) 0.8817(10) 0.4552(2) 0.039(3) Uani 1 1 d . . .
H35A H 0.5393 0.8526 0.4728 0.059 Uiso 1 1 calc R . .
H35B H 0.4953 0.9627 0.4556 0.059 Uiso 1 1 calc R . .
H35C H 0.5241 0.8555 0.4354 0.059 Uiso 1 1 calc R . .
C36 C 0.3642(8) 0.7178(8) 0.4544(2) 0.031(3) Uani 1 1 d . . .
H36A H 0.3865 0.6966 0.4333 0.047 Uiso 1 1 calc R . .
H36B H 0.2867 0.6937 0.4576 0.047 Uiso 1 1 calc R . .
H36C H 0.4146 0.6826 0.4699 0.047 Uiso 1 1 calc R . .
C37 C 0.5400(7) 0.9672(8) 0.3627(2) 0.022(2) Uani 1 1 d . . .
H37 H 0.5335 1.0147 0.3818 0.026 Uiso 1 1 calc R . .
C38 C 0.5774(7) 0.8534(8) 0.3740(2) 0.023(2) Uani 1 1 d . . .
H38A H 0.5912 0.8061 0.3559 0.034 Uiso 1 1 calc R . .
H38B H 0.5184 0.8205 0.3865 0.034 Uiso 1 1 calc R . .
H38C H 0.6468 0.8603 0.3868 0.034 Uiso 1 1 calc R . .
C39 C 0.6287(7) 1.0199(8) 0.3424(2) 0.023(2) Uani 1 1 d . . .
H39A H 0.7005 1.0235 0.3542 0.035 Uiso 1 1 calc R . .
H39B H 0.6048 1.0948 0.3365 0.035 Uiso 1 1 calc R . .
H39C H 0.6378 0.9754 0.3235 0.035 Uiso 1 1 calc R . .
C40 C 0.3772(8) 1.0982(8) 0.3265(2) 0.022(2) Uani 1 1 d . . .
H40 H 0.4384 1.1105 0.3113 0.026 Uiso 1 1 calc R . .
C41 C 0.3883(8) 1.1878(8) 0.3517(2) 0.024(2) Uani 1 1 d . . .
H41A H 0.3718 1.2601 0.3423 0.037 Uiso 1 1 calc R . .
H41B H 0.4652 1.1878 0.3606 0.037 Uiso 1 1 calc R . .
H41C H 0.3351 1.1729 0.3683 0.037 Uiso 1 1 calc R . .
C42 C 0.2655(8) 1.1076(8) 0.3084(2) 0.031(3) Uani 1 1 d . . .
H42A H 0.2039 1.0905 0.3224 0.047 Uiso 1 1 calc R . .
H42B H 0.2643 1.0554 0.2909 0.047 Uiso 1 1 calc R . .
H42C H 0.2565 1.1830 0.3004 0.047 Uiso 1 1 calc R . .
C43 C 0.1035(8) 0.4611(8) 0.3402(2) 0.021(2) Uani 1 1 d . . .
H43 H 0.0288 0.4816 0.3306 0.026 Uiso 1 1 calc R . .
C44 C 0.1917(8) 0.4701(8) 0.3147(2) 0.028(3) Uani 1 1 d . . .
H44A H 0.2620 0.4354 0.3222 0.041 Uiso 1 1 calc R . .
H44B H 0.2054 0.5482 0.3101 0.041 Uiso 1 1 calc R . .
H44C H 0.1640 0.4325 0.2957 0.041 Uiso 1 1 calc R . .
C45 C 0.0970(9) 0.3382(8) 0.3510(3) 0.039(3) Uani 1 1 d . . .
H45A H 0.0767 0.2914 0.3330 0.059 Uiso 1 1 calc R . .
H45B H 0.0399 0.3308 0.3670 0.059 Uiso 1 1 calc R . .
H45C H 0.1703 0.3152 0.3598 0.059 Uiso 1 1 calc R . .
C46 C 0.0531(8) 0.5090(8) 0.4057(2) 0.024(2) Uani 1 1 d . . .
H46 H 0.0780 0.4314 0.4100 0.029 Uiso 1 1 calc R . .
C47 C -0.0752(8) 0.5046(10) 0.3971(3) 0.042(3) Uani 1 1 d . . .
H47A H -0.1129 0.4555 0.4118 0.063 Uiso 1 1 calc R . .
H47B H -0.0862 0.4766 0.3757 0.063 Uiso 1 1 calc R . .
H47C H -0.1072 0.5791 0.3985 0.063 Uiso 1 1 calc R . .
C48 C 0.0737(9) 0.5738(9) 0.4353(2) 0.034(3) Uani 1 1 d . . .
H48A H 0.0510 0.6508 0.4318 0.051 Uiso 1 1 calc R . .
H48B H 0.1539 0.5710 0.4412 0.051 Uiso 1 1 calc R . .
H48C H 0.0297 0.5419 0.4521 0.051 Uiso 1 1 calc R . .
Sb1 Sb 0.82307(6) 0.89753(6) 0.194001(15) 0.0231(2) Uani 1 1 d . . .
F1 F 0.6654(4) 0.8888(5) 0.19271(12) 0.0360(15) Uani 1 1 d . . .
F2 F 0.9814(5) 0.9050(5) 0.19593(15) 0.0459(18) Uani 1 1 d . . .
F3 F 0.8298(5) 0.8149(5) 0.15708(12) 0.0344(15) Uani 1 1 d . . .
F4 F 0.8152(4) 1.0285(4) 0.17116(11) 0.0232(13) Uani 1 1 d . . .
F5 F 0.8322(5) 0.7655(5) 0.21684(13) 0.0472(18) Uani 1 1 d . . .
F6 F 0.8198(6) 0.9770(5) 0.23099(13) 0.0525(19) Uani 1 1 d . . .
Sb2 Sb 0.71881(6) 0.18421(6) 0.438974(15) 0.0262(2) Uani 1 1 d . . .
F7 F 0.7348(5) 0.0794(6) 0.40800(14) 0.066(2) Uani 1 1 d . . .
F8 F 0.5637(5) 0.1827(6) 0.42994(18) 0.064(2) Uani 1 1 d . . .
F9 F 0.7011(5) 0.0695(5) 0.46740(12) 0.0388(16) Uani 1 1 d . . .
F10 F 0.8746(5) 0.1795(6) 0.44622(16) 0.067(2) Uani 1 1 d . . .
F11 F 0.7033(8) 0.2838(6) 0.47052(18) 0.088(3) Uani 1 1 d . . .
F12 F 0.7348(6) 0.3014(7) 0.41168(17) 0.090(3) Uani 1 1 d . . .
C49 C 0.3525(12) 0.4584(11) 0.5298(3) 0.061(5) Uani 0.887(7) 1 d P . .
H49A H 0.4283 0.4741 0.5390 0.073 Uiso 0.887(7) 1 calc PR . .
H49B H 0.3075 0.5270 0.5310 0.073 Uiso 0.887(7) 1 calc PR . .
Cl1 Cl 0.3651(4) 0.4206(3) 0.49029(10) 0.0751(16) Uani 0.887(7) 1 d P . .
Cl2 Cl 0.2890(4) 0.3559(4) 0.55197(13) 0.104(2) Uani 0.887(7) 1 d P . .

loop_
_atom_site_aniso_label
_atom_site_aniso_U_11
_atom_site_aniso_U_22
_atom_site_aniso_U_33
_atom_site_aniso_U_23
_atom_site_aniso_U_13
_atom_site_aniso_U_12
Cu1 0.0094(6) 0.0138(7) 0.0105(6) 0.0003(5) 0.0014(4) -0.0001(5)
Cu2 0.0105(6) 0.0128(7) 0.0132(6) -0.0009(5) 0.0002(5) 0.0007(5)
P1 0.0122(13) 0.0151(15) 0.0100(12) -0.0005(11) 0.0005(10) -0.0014(11)
P2 0.0129(13) 0.0127(14) 0.0126(13) 0.0006(11) 0.0023(10) 0.0013(11)
P3 0.0134(14) 0.0179(16) 0.0137(13) -0.0024(11) 0.0009(10) 0.0019(11)
P4 0.0133(13) 0.0186(15) 0.0093(12) -0.0004(11) -0.0018(10) -0.0031(11)
P5 0.0140(14) 0.0151(15) 0.0154(13) -0.0007(11) 0.0032(10) -0.0003(11)
P6 0.0117(14) 0.0156(15) 0.0260(15) 0.0009(12) 0.0007(11) -0.0006(11)
C1 0.007(5) 0.022(6) 0.008(5) 0.004(4) 0.004(4) 0.000(4)
C2 0.010(5) 0.022(6) 0.011(5) 0.006(4) 0.002(4) -0.004(4)
C3 0.014(5) 0.013(6) 0.016(5) 0.003(4) 0.001(4) -0.007(4)
C4 0.007(5) 0.018(6) 0.030(6) 0.008(5) -0.002(4) 0.000(4)
C5 0.011(5) 0.015(6) 0.029(6) -0.003(5) 0.007(4) 0.004(4)
C6 0.014(5) 0.024(6) 0.010(5) -0.008(5) 0.006(4) -0.004(5)
C7 0.005(5) 0.012(5) 0.012(5) -0.005(4) 0.003(4) -0.006(4)
C8 0.012(5) 0.011(5) 0.016(5) 0.000(4) 0.009(4) 0.007(4)
C9 0.022(6) 0.019(6) 0.016(5) -0.003(5) -0.009(4) -0.003(5)
C10 0.034(7) 0.024(6) 0.014(5) 0.006(5) 0.014(5) 0.002(5)
C11 0.017(5) 0.015(6) 0.021(6) -0.006(5) 0.012(4) 0.002(4)
C12 0.019(5) 0.014(6) 0.012(5) -0.004(4) 0.000(4) 0.005(4)
C13 0.005(5) 0.026(7) 0.009(5) -0.008(4) -0.001(4) 0.007(4)
C14 0.011(5) 0.015(6) 0.011(5) 0.000(4) 0.002(4) 0.002(4)
C15 0.013(5) 0.023(6) 0.016(5) 0.011(5) -0.003(4) 0.004(5)
C16 0.012(5) 0.026(6) 0.016(5) -0.004(5) 0.007(4) 0.009(5)
C17 0.010(5) 0.030(7) 0.018(5) -0.003(5) 0.001(4) 0.004(5)
C18 0.011(5) 0.009(6) 0.034(6) 0.014(5) 0.005(4) 0.004(4)
C19 0.017(6) 0.022(6) 0.010(5) 0.000(4) 0.001(4) 0.015(5)
C20 0.016(5) 0.012(6) 0.019(5) -0.004(5) -0.005(4) 0.002(4)
C21 0.015(6) 0.013(6) 0.029(6) 0.012(5) 0.002(4) 0.000(4)
C22 0.028(6) 0.020(6) 0.016(5) 0.003(5) -0.003(5) 0.018(5)
C23 0.019(6) 0.021(6) 0.027(6) -0.008(5) 0.005(5) 0.008(5)
C24 0.025(6) 0.020(6) 0.009(5) -0.005(4) 0.005(4) -0.001(5)
C25 0.016(5) 0.009(5) 0.028(6) -0.004(5) -0.005(4) 0.000(4)
C26 0.013(5) 0.026(6) 0.026(6) 0.006(5) 0.002(4) 0.000(5)
C27 0.020(6) 0.032(7) 0.032(6) 0.002(5) -0.009(5) -0.008(5)
C28 0.033(6) 0.013(6) 0.012(5) -0.010(4) -0.005(4) 0.003(5)
C29 0.031(7) 0.053(8) 0.017(6) 0.005(5) 0.010(5) 0.003(6)
C30 0.054(8) 0.052(8) 0.016(6) -0.009(6) -0.003(5) 0.019(6)
C31 0.029(6) 0.010(6) 0.018(5) 0.000(4) -0.001(4) -0.015(5)
C32 0.052(8) 0.029(7) 0.021(6) 0.003(5) -0.007(5) -0.018(6)
C33 0.031(6) 0.010(6) 0.019(5) 0.001(4) 0.004(5) -0.004(5)
C34 0.008(5) 0.031(7) 0.011(5) 0.001(4) 0.000(4) 0.005(4)
C35 0.013(6) 0.079(10) 0.026(6) 0.007(6) 0.004(5) 0.002(6)
C36 0.032(7) 0.031(7) 0.030(6) -0.002(5) -0.010(5) 0.009(5)
C37 0.024(6) 0.033(7) 0.008(5) -0.011(5) 0.003(4) -0.004(5)
C38 0.013(5) 0.028(7) 0.027(6) -0.001(5) -0.006(4) 0.001(5)
C39 0.020(6) 0.031(7) 0.020(6) -0.003(5) 0.007(4) -0.009(5)
C40 0.026(6) 0.016(6) 0.024(5) -0.004(5) 0.017(5) 0.000(5)
C41 0.033(6) 0.016(6) 0.024(6) -0.002(5) 0.003(5) -0.001(5)
C42 0.040(7) 0.018(6) 0.035(6) -0.001(5) 0.006(5) 0.005(5)
C43 0.020(6) 0.014(6) 0.030(6) 0.002(5) -0.002(5) 0.000(5)
C44 0.032(7) 0.023(7) 0.027(6) -0.003(5) -0.006(5) -0.001(5)
C45 0.033(7) 0.018(7) 0.067(8) -0.012(6) 0.000(6) 0.005(5)
C46 0.020(6) 0.025(6) 0.029(6) 0.011(5) 0.011(5) 0.001(5)
C47 0.025(7) 0.052(9) 0.051(7) 0.020(7) 0.012(5) -0.002(6)
C48 0.036(7) 0.045(8) 0.022(6) -0.009(5) 0.010(5) -0.002(6)
Sb1 0.0262(4) 0.0247(4) 0.0178(4) 0.0056(3) -0.0087(3) -0.0103(3)
F1 0.020(3) 0.050(4) 0.038(3) 0.000(3) 0.005(3) -0.010(3)
F2 0.025(4) 0.038(4) 0.073(5) 0.012(4) -0.022(3) -0.013(3)
F3 0.039(4) 0.031(4) 0.032(3) -0.005(3) 0.000(3) -0.006(3)
F4 0.021(3) 0.021(3) 0.027(3) 0.004(3) 0.004(2) 0.005(3)
F5 0.061(4) 0.037(4) 0.042(4) 0.018(3) -0.027(3) -0.027(3)
F6 0.088(5) 0.051(5) 0.017(3) -0.001(3) -0.003(3) -0.028(4)
Sb2 0.0257(4) 0.0328(5) 0.0199(4) 0.0074(3) -0.0029(3) -0.0017(3)
F7 0.053(5) 0.109(7) 0.036(4) -0.024(4) 0.002(3) 0.008(4)
F8 0.025(4) 0.052(5) 0.116(6) 0.025(5) -0.010(4) 0.017(3)
F9 0.046(4) 0.042(4) 0.028(3) 0.009(3) -0.009(3) -0.011(3)
F10 0.035(4) 0.087(6) 0.077(5) 0.017(5) -0.022(4) -0.014(4)
F11 0.148(8) 0.038(5) 0.079(6) -0.031(4) 0.015(5) 0.009(5)
F12 0.075(6) 0.112(7) 0.081(6) 0.067(5) -0.047(5) -0.055(5)
C49 0.056(10) 0.038(10) 0.090(12) -0.019(9) 0.015(9) 0.003(8)
Cl1 0.105(4) 0.052(3) 0.067(3) -0.007(2) -0.016(2) -0.014(2)
Cl2 0.107(4) 0.053(3) 0.155(5) -0.028(3) 0.083(4) -0.016(3)

loop_
_geom_bond_atom_site_label_1
_geom_bond_atom_site_label_2
_geom_bond_distance
_geom_bond_site_symmetry_2
_geom_bond_publ_flag
Cu1 P1 2.247(3) . ?
Cu1 P2 2.259(3) . ?
Cu1 P5 2.283(3) . ?
Cu1 P4 2.291(2) . ?
Cu1 Cu2 2.5963(15) . ?
Cu2 P2 2.229(3) . ?
Cu2 P1 2.239(3) . ?
Cu2 P3 2.278(3) . ?
Cu2 P6 2.290(3) . ?
P1 C7 1.779(8) . ?
P1 C1 1.810(9) . ?
P2 C13 1.793(9) . ?
P2 C19 1.799(9) . ?
P3 C2 1.825(10) . ?
P3 C28 1.837(9) . ?
P3 C25 1.869(9) . ?
P4 C8 1.831(9) . ?
P4 C34 1.838(8) . ?
P4 C31 1.870(9) . ?
P5 C40 1.820(10) . ?
P5 C14 1.832(9) . ?
P5 C37 1.860(9) . ?
P6 C46 1.824(9) . ?
P6 C20 1.824(9) . ?
P6 C43 1.870(9) . ?
C1 C6 1.388(12) . ?
C1 C2 1.412(11) . ?
C2 C3 1.400(11) . ?
C3 C4 1.384(12) . ?
C3 H3 0.9500 . ?
C4 C5 1.346(12) . ?
C4 H4 0.9500 . ?
C5 C6 1.374(12) . ?
C5 H5 0.9500 . ?
C6 H6 0.9500 . ?
C7 C12 1.404(11) . ?
C7 C8 1.432(11) . ?
C8 C9 1.387(12) . ?
C9 C10 1.408(12) . ?
C9 H9 0.9500 . ?
C10 C11 1.395(12) . ?
C10 H10 0.9500 . ?
C11 C12 1.360(11) . ?
C11 H11 0.9500 . ?
C12 H12 0.9500 . ?
C13 C18 1.396(12) . ?
C13 C14 1.411(12) . ?
C14 C15 1.376(12) . ?
C15 C16 1.377(12) . ?
C15 H15 0.9500 . ?
C16 C17 1.399(13) . ?
C16 H16 0.9500 . ?
C17 C18 1.395(12) . ?
C17 H17 0.9500 . ?
C18 H18 0.9500 . ?
C19 C24 1.384(12) . ?
C19 C20 1.421(12) . ?
C20 C21 1.387(12) . ?
C21 C22 1.391(12) . ?
C21 H21 0.9500 . ?
C22 C23 1.391(13) . ?
C22 H22 0.9500 . ?
C23 C24 1.389(12) . ?
C23 H23 0.9500 . ?
C24 H24 0.9500 . ?
C25 C26 1.535(12) . ?
C25 C27 1.544(12) . ?
C25 H25 1.0000 . ?
C26 H26A 0.9800 . ?
C26 H26B 0.9800 . ?
C26 H26C 0.9800 . ?
C27 H27A 0.9800 . ?
C27 H27B 0.9800 . ?
C27 H27C 0.9800 . ?
C28 C29 1.526(13) . ?
C28 C30 1.540(13) . ?
C28 H28 1.0000 . ?
C29 H29A 0.9800 . ?
C29 H29B 0.9800 . ?
C29 H29C 0.9800 . ?
C30 H30A 0.9800 . ?
C30 H30B 0.9800 . ?
C30 H30C 0.9800 . ?
C31 C33 1.520(12) . ?
C31 C32 1.544(12) . ?
C31 H31 1.0000 . ?
C32 H32A 0.9800 . ?
C32 H32B 0.9800 . ?
C32 H32C 0.9800 . ?
C33 H33A 0.9800 . ?
C33 H33B 0.9800 . ?
C33 H33C 0.9800 . ?
C34 C36 1.506(13) . ?
C34 C35 1.539(12) . ?
C34 H34 1.0000 . ?
C35 H35A 0.9800 . ?
C35 H35B 0.9800 . ?
C35 H35C 0.9800 . ?
C36 H36A 0.9800 . ?
C36 H36B 0.9800 . ?
C36 H36C 0.9800 . ?
C37 C38 1.521(12) . ?
C37 C39 1.523(12) . ?
C37 H37 1.0000 . ?
C38 H38A 0.9800 . ?
C38 H38B 0.9800 . ?
C38 H38C 0.9800 . ?
C39 H39A 0.9800 . ?
C39 H39B 0.9800 . ?
C39 H39C 0.9800 . ?
C40 C42 1.521(13) . ?
C40 C41 1.531(12) . ?
C40 H40 1.0000 . ?
C41 H41A 0.9800 . ?
C41 H41B 0.9800 . ?
C41 H41C 0.9800 . ?
C42 H42A 0.9800 . ?
C42 H42B 0.9800 . ?
C42 H42C 0.9800 . ?
C43 C44 1.537(12) . ?
C43 C45 1.558(13) . ?
C43 H43 1.0000 . ?
C44 H44A 0.9800 . ?
C44 H44B 0.9800 . ?
C44 H44C 0.9800 . ?
C45 H45A 0.9800 . ?
C45 H45B 0.9800 . ?
C45 H45C 0.9800 . ?
C46 C48 1.500(13) . ?
C46 C47 1.560(13) . ?
C46 H46 1.0000 . ?
C47 H47A 0.9800 . ?
C47 H47B 0.9800 . ?
C47 H47C 0.9800 . ?
C48 H48A 0.9800 . ?
C48 H48B 0.9800 . ?
C48 H48C 0.9800 . ?
Sb1 F6 1.850(6) . ?
Sb1 F4 1.862(5) . ?
Sb1 F3 1.870(5) . ?
Sb1 F5 1.873(6) . ?
Sb1 F1 1.878(5) . ?
Sb1 F2 1.884(5) . ?
Sb2 F11 1.821(7) . ?
Sb2 F7 1.846(7) . ?
Sb2 F12 1.848(7) . ?
Sb2 F9 1.859(5) . ?
Sb2 F10 1.870(6) . ?
Sb2 F8 1.874(6) . ?
C49 Cl2 1.744(14) . ?
C49 Cl1 1.759(14) . ?
C49 H49A 0.9900 . ?
C49 H49B 0.9900 . ?
